data_7011870
loop_
_publ_author_name
'Estler, Frank'
'Herdtweck, Eberhardt'
'Anwander, Reiner'

_publ_section_title
;
 O-Benzylated-calix[4]arenes as ancillary ligands in organolanthanide
 chemistry
;
_journal_issue 16
_journal_name_full 'Journal of the Chemical Society, Dalton Transactions'
_journal_page_first 3088
_journal_paper_doi 10.1039/b205200h
_journal_year 2002
_chemical_compound_source 'see text'
_chemical_formula_moiety 'C46 H48 Lu N O4 Si2, C7 H8'
_chemical_formula_sum 'C53 H56 Lu N O4 Si2'
_chemical_formula_weight 1002.14
_chemical_name_systematic
;
? 
;
_space_group_IT_number 2
_symmetry_cell_setting triclinic
_symmetry_space_group_name_Hall '-P 1'
_symmetry_space_group_name_H-M 'P -1'
_atom_sites_solution_hydrogens geom
_atom_sites_solution_primary direct
_atom_sites_solution_secondary difmap
_audit_creation_date 22-Jun-01
_audit_creation_method 'PLATON <TABLE ACC> option'
_audit_update_record
;
7-Feb-02  Updated by the Author E.H.
Textwriting by E.H.
Checkcif    OK
12-Feb-02  Updated by the Author E.H.
;
_cell_angle_alpha 69.3972(6)
_cell_angle_beta 75.8968(6)
_cell_angle_gamma 69.8248(8)
_cell_formula_units_Z 2
_cell_length_a 11.3794(1)
_cell_length_b 14.0015(2)
_cell_length_c 16.9067(3)
_cell_measurement_reflns_used 6876
_cell_measurement_temperature 173
_cell_measurement_theta_max 25.38
_cell_measurement_theta_min 1.62
_cell_volume 2343.69(6)
_computing_cell_refinement 'DENZO (Nonius, 2000b)'
_computing_data_collection 'Kappa-CCD Control Software (Nonius, 2000a)'
_computing_data_reduction 'DENZO (Nonius, 2000b)'
_computing_molecular_graphics 'PLATON (Spek, 2001)'
_computing_publication_material 'PLATON (Spek, 2001)'
_computing_structure_refinement 'SHELXL97 (Sheldrick, 1998)'
_computing_structure_solution 'SIR92 (Altomare, 1994)'
_diffrn_ambient_temperature 173(1)
_diffrn_detector 'CCD plate'
_diffrn_detector_area_resol_mean 18
_diffrn_measured_fraction_theta_full 0.945
_diffrn_measured_fraction_theta_max 0.945
_diffrn_measurement_device 'four-circle diffractometer'
_diffrn_measurement_device_type 'Kappa CCD (Nonius)'
_diffrn_measurement_method ' phi- and omega-rotation '
_diffrn_radiation_monochromator graphite
_diffrn_radiation_source 'NONIUS FR 591 rotating anode'
_diffrn_radiation_type 'Mo K\a'
_diffrn_radiation_wavelength 0.71073
_diffrn_reflns_av_R_equivalents 0.042
_diffrn_reflns_av_sigmaI/netI 0.0474
_diffrn_reflns_limit_h_max 13
_diffrn_reflns_limit_h_min -13
_diffrn_reflns_limit_k_max 16
_diffrn_reflns_limit_k_min -16
_diffrn_reflns_limit_l_max 20
_diffrn_reflns_limit_l_min -20
_diffrn_reflns_number 21461
_diffrn_reflns_theta_full 25.38
_diffrn_reflns_theta_max 25.38
_diffrn_reflns_theta_min 1.62
_diffrn_standards_decay_% 0
_diffrn_standards_interval_count 0
_diffrn_standards_interval_time .
_diffrn_standards_number 0
_exptl_absorpt_coefficient_mu 2.203
_exptl_absorpt_correction_T_max 0.9077
_exptl_absorpt_correction_T_min 0.8629
_exptl_absorpt_correction_type multi-scan
_exptl_absorpt_process_details
; 
not applied
;
_exptl_crystal_colour colorless
_exptl_crystal_density_diffrn 1.420
_exptl_crystal_density_meas ?
_exptl_crystal_density_method none
_exptl_crystal_description fragment
_exptl_crystal_F_000 1024
_exptl_crystal_size_max 0.25
_exptl_crystal_size_mid 0.20
_exptl_crystal_size_min 0.18
_refine_diff_density_max 1.254
_refine_diff_density_min -1.026
_refine_diff_density_rms 0.091
_refine_ls_extinction_method none
_refine_ls_goodness_of_fit_ref 1.049
_refine_ls_hydrogen_treatment mixed
_refine_ls_matrix_type full
_refine_ls_number_parameters 563
_refine_ls_number_reflns 8139
_refine_ls_number_restraints 0
_refine_ls_restrained_S_all 1.049
_refine_ls_R_factor_all 0.0432
_refine_ls_R_factor_gt 0.0329
_refine_ls_shift/su_max 0.000
_refine_ls_shift/su_mean 0.000
_refine_ls_structure_factor_coef Fsqd
_refine_ls_weighting_details 'w=1/[\s^2^(Fo^2^)+(0.0276P)^2^+12.9760P]  where P=(Fo^2^+2Fc^2^)/3'
_refine_ls_weighting_scheme sigma
_refine_ls_wR_factor_gt 0.0706
_refine_ls_wR_factor_ref 0.0748
_reflns_number_gt 7126
_reflns_number_total 8139
_reflns_threshold_expression >2sigma(I)
_cod_data_source_file b205200h.txt
_cod_data_source_block ESTC-4144-173
_cod_depositor_comments
;
The following automatic conversions were performed:
'_symmetry_cell_setting' value 'Triclinic' changed to 'triclinic'
according to '/home/saulius/struct/CIF-dictionaries/cif_core.dic'
dictionary named 'cif_core.dic' version 2.4.1 from 2010-06-29.

Automatic conversion script
Id: cif_fix_enum 1527 2010-12-29 10:47:43Z saulius 

The following automatic conversions were performed:

'_exptl_crystal_density_meas' value 'none' was changed to '?' - the
value is perceived as not measured.

Automatic conversion script
Id: cif_fix_values 3008 2015-01-20 13:52:24Z robertas 
;
_cod_database_code 7011870

loop_
_symmetry_equiv_pos_as_xyz
x,y,z
-x,-y,-z

loop_
_atom_site_aniso_label
_atom_site_aniso_U_11
_atom_site_aniso_U_22
_atom_site_aniso_U_33
_atom_site_aniso_U_23
_atom_site_aniso_U_13
_atom_site_aniso_U_12
Lu 0.0256(1) 0.0224(1) 0.0284(1) -0.0035(1) -0.0077(1) -0.0084(1)
Si1 0.0402(7) 0.0399(7) 0.0357(7) 0.0017(6) -0.0102(6) -0.0172(6)
Si2 0.0422(8) 0.0342(8) 0.0541(8) -0.0049(6) -0.0072(6) 0.0049(6)
O1 0.0291(15) 0.0392(17) 0.0405(17) -0.0221(14) -0.0108(13) -0.0004(13)
O2 0.0269(14) 0.0200(14) 0.0328(15) -0.0073(12) -0.0109(12) -0.0069(11)
O3 0.0365(16) 0.0380(17) 0.0292(15) -0.0030(13) -0.0026(13) -0.0261(14)
O4 0.0342(16) 0.0335(17) 0.0278(15) -0.0045(13) -0.0119(12) -0.0124(13)
N 0.0339(19) 0.0245(19) 0.035(2) -0.0024(15) -0.0090(15) -0.0070(15)
C1 0.027(2) 0.027(2) 0.030(2) -0.0074(18) -0.0026(17) -0.0076(18)
C2 0.032(2) 0.033(2) 0.026(2) -0.0059(18) -0.0033(17) -0.0122(19)
C3 0.043(3) 0.035(3) 0.033(2) -0.015(2) -0.002(2) -0.009(2)
C4 0.036(2) 0.028(2) 0.042(3) -0.011(2) 0.001(2) -0.001(2)
C5 0.028(2) 0.032(2) 0.035(2) -0.006(2) -0.0069(18) -0.0050(19)
C6 0.026(2) 0.026(2) 0.031(2) -0.0075(18) -0.0024(17) -0.0098(18)
C7 0.024(2) 0.030(2) 0.038(2) -0.0086(19) -0.0116(18) -0.0056(18)
C8 0.026(2) 0.027(2) 0.029(2) -0.0100(18) -0.0119(17) -0.0068(17)
C9 0.033(2) 0.027(2) 0.043(3) -0.013(2) -0.017(2) -0.0006(19)
C10 0.041(3) 0.030(2) 0.039(3) -0.007(2) -0.017(2) -0.005(2)
C11 0.036(2) 0.035(2) 0.031(2) -0.008(2) -0.0082(19) -0.011(2)
C12 0.029(2) 0.029(2) 0.032(2) -0.0132(19) -0.0137(18) -0.0036(18)
C13 0.027(2) 0.021(2) 0.024(2) -0.0063(17) -0.0107(16) -0.0051(17)
C14 0.031(2) 0.027(2) 0.027(2) -0.0071(18) -0.0041(17) -0.0100(18)
C15 0.024(2) 0.024(2) 0.035(2) -0.0088(18) -0.0029(17) -0.0049(18)
C16 0.030(2) 0.029(2) 0.035(2) -0.0060(19) -0.0034(19) -0.0052(19)
C17 0.029(2) 0.030(2) 0.040(3) -0.002(2) 0.0048(19) -0.0120(19)
C18 0.025(2) 0.028(2) 0.047(3) -0.007(2) -0.0067(19) -0.0085(19)
C19 0.027(2) 0.027(2) 0.033(2) -0.0052(19) -0.0054(18) -0.0061(18)
C20 0.026(2) 0.028(2) 0.035(2) -0.0107(19) -0.0058(18) -0.0055(18)
C21 0.027(2) 0.040(3) 0.038(2) -0.008(2) -0.0077(18) -0.017(2)
C22 0.034(2) 0.038(3) 0.032(2) -0.011(2) -0.0104(19) -0.015(2)
C23 0.048(3) 0.044(3) 0.043(3) -0.010(2) -0.008(2) -0.025(2)
C24 0.058(3) 0.036(3) 0.050(3) -0.017(2) -0.012(2) -0.019(2)
C25 0.043(3) 0.041(3) 0.039(3) -0.018(2) -0.006(2) -0.012(2)
C26 0.038(2) 0.037(3) 0.027(2) -0.0119(19) -0.0095(18) -0.014(2)
C27 0.036(2) 0.030(2) 0.028(2) -0.0067(18) -0.0133(18) -0.0130(19)
C28 0.036(2) 0.040(3) 0.030(2) -0.013(2) -0.0069(19) -0.010(2)
C45 0.039(2) 0.044(3) 0.027(2) 0.000(2) -0.0128(19) -0.016(2)
C46 0.041(2) 0.035(3) 0.024(2) -0.0024(19) -0.0152(18) -0.012(2)
C47 0.050(3) 0.040(3) 0.040(3) -0.008(2) -0.020(2) -0.012(2)
C48 0.047(3) 0.066(4) 0.059(3) -0.030(3) -0.013(3) 0.002(3)
C49 0.038(3) 0.087(4) 0.051(3) -0.018(3) -0.016(2) -0.021(3)
C50 0.055(3) 0.061(3) 0.041(3) 0.000(3) -0.024(2) -0.028(3)
C51 0.045(3) 0.044(3) 0.034(2) -0.006(2) -0.018(2) -0.013(2)
C52 0.033(2) 0.020(2) 0.041(2) -0.0119(19) -0.0114(18) -0.0060(18)
C53 0.031(2) 0.029(2) 0.036(2) -0.016(2) -0.0063(19) -0.0102(19)
C54 0.056(3) 0.047(3) 0.046(3) -0.017(2) -0.009(2) -0.023(3)
C55 0.055(3) 0.075(4) 0.071(4) -0.036(3) 0.017(3) -0.045(3)
C56 0.032(3) 0.076(4) 0.094(5) -0.051(4) -0.011(3) -0.010(3)
C57 0.045(3) 0.045(3) 0.078(4) -0.033(3) -0.030(3) 0.004(3)
C58 0.038(3) 0.032(2) 0.049(3) -0.017(2) -0.016(2) -0.005(2)
C59 0.052(3) 0.084(4) 0.048(3) 0.007(3) -0.010(3) -0.037(3)
C60 0.067(4) 0.083(4) 0.043(3) 0.013(3) -0.025(3) -0.041(3)
C61 0.153(7) 0.040(4) 0.112(6) -0.035(4) 0.061(5) -0.036(4)
C62 0.042(3) 0.056(3) 0.065(3) -0.023(3) 0.003(3) -0.016(3)
C70 0.212(11) 0.060(5) 0.135(8) -0.010(5) 0.012(7) -0.031(6)
C71 0.101(5) 0.048(4) 0.077(5) -0.026(3) -0.006(4) -0.019(4)
C72 0.073(5) 0.103(6) 0.132(7) -0.083(6) -0.042(5) 0.006(4)
C73 0.100(6) 0.120(7) 0.118(7) -0.080(6) -0.070(6) 0.037(5)
C74 0.143(8) 0.083(5) 0.075(5) -0.036(4) -0.041(6) 0.025(5)
C75 0.083(5) 0.080(5) 0.088(5) -0.049(4) 0.000(4) -0.012(4)
C76 0.057(4) 0.059(4) 0.080(4) -0.031(3) -0.026(3) 0.004(3)

loop_
_atom_site_label
_atom_site_type_symbol
_atom_site_thermal_displace_type
_atom_site_fract_x
_atom_site_fract_y
_atom_site_fract_z
_atom_site_occupancy
_atom_site_U_iso_or_equiv
_atom_site_calc_flag
_atom_site_refinement_flags
Lu Lu Uani 0.15489(1) 0.12960(1) 0.22621(1) 1.000 0.0254(1) . .
Si1 Si Uani 0.12378(12) -0.08029(10) 0.37838(8) 1.000 0.0397(4) . .
Si2 Si Uani 0.33319(13) -0.13215(10) 0.24062(9) 1.000 0.0500(5) . .
O1 O Uani -0.0167(2) 0.2201(2) 0.26205(18) 1.000 0.0348(9) . .
O2 O Uani 0.0600(2) 0.14607(19) 0.11134(16) 1.000 0.0254(8) . .
O3 O Uani 0.2802(3) 0.1928(2) 0.13458(17) 1.000 0.0326(9) . .
O4 O Uani 0.2291(2) 0.1874(2) 0.31479(16) 1.000 0.0309(9) . .
N N Uani 0.2089(3) -0.0436(3) 0.2802(2) 1.000 0.0325(11) . .
C1 C Uani -0.1190(4) 0.3000(3) 0.2714(2) 1.000 0.0286(12) . .
C2 C Uani -0.1270(4) 0.3518(3) 0.3305(2) 1.000 0.0305(12) . .
C3 C Uani -0.2362(4) 0.4320(3) 0.3428(3) 1.000 0.0368(16) . .
C4 C Uani -0.3331(4) 0.4626(3) 0.2955(3) 1.000 0.0386(14) . .
C5 C Uani -0.3227(4) 0.4130(3) 0.2357(3) 1.000 0.0333(12) . .
C6 C Uani -0.2158(4) 0.3322(3) 0.2218(2) 1.000 0.0276(12) . .
C7 C Uani -0.1957(4) 0.2763(3) 0.1550(3) 1.000 0.0303(12) . .
C8 C Uani -0.1039(3) 0.3135(3) 0.0770(2) 1.000 0.0255(12) . .
C9 C Uani -0.1426(4) 0.4149(3) 0.0214(3) 1.000 0.0336(14) . .
C10 C Uani -0.0643(4) 0.4531(3) -0.0499(3) 1.000 0.0368(16) . .
C11 C Uani 0.0579(4) 0.3913(3) -0.0666(3) 1.000 0.0336(12) . .
C12 C Uani 0.1028(4) 0.2888(3) -0.0121(2) 1.000 0.0283(12) . .
C13 C Uani 0.0194(3) 0.2516(3) 0.0577(2) 1.000 0.0232(12) . .
C14 C Uani 0.2411(4) 0.2274(3) -0.0308(2) 1.000 0.0281(12) . .
C15 C Uani 0.3297(3) 0.2744(3) -0.0127(3) 1.000 0.0284(12) . .
C16 C Uani 0.3974(4) 0.3367(3) -0.0758(3) 1.000 0.0334(12) . .
C17 C Uani 0.4739(4) 0.3805(3) -0.0556(3) 1.000 0.0362(14) . .
C18 C Uani 0.4830(4) 0.3629(3) 0.0290(3) 1.000 0.0339(14) . .
C19 C Uani 0.4170(4) 0.3008(3) 0.0944(3) 1.000 0.0302(12) . .
C20 C Uani 0.3407(4) 0.2552(3) 0.0727(3) 1.000 0.0296(12) . .
C21 C Uani 0.4206(4) 0.2793(3) 0.1875(3) 1.000 0.0333(14) . .
C22 C Uani 0.2989(4) 0.3431(3) 0.2286(3) 1.000 0.0321(14) . .
C23 C Uani 0.2732(4) 0.4532(4) 0.2043(3) 1.000 0.0422(17) . .
C24 C Uani 0.1623(5) 0.5169(4) 0.2353(3) 1.000 0.0444(17) . .
C25 C Uani 0.0715(4) 0.4720(4) 0.2906(3) 1.000 0.0392(17) . .
C26 C Uani 0.0921(4) 0.3618(3) 0.3182(2) 1.000 0.0315(14) . .
C27 C Uani 0.2070(4) 0.2996(3) 0.2877(2) 1.000 0.0292(12) . .
C28 C Uani -0.0149(4) 0.3198(3) 0.3764(3) 1.000 0.0344(14) . .
C45 C Uani 0.2738(4) 0.1332(4) 0.3992(3) 1.000 0.0369(14) . .
C46 C Uani 0.4129(4) 0.1159(3) 0.3925(2) 1.000 0.0328(14) . .
C47 C Uani 0.4987(4) 0.0233(4) 0.3794(3) 1.000 0.0420(17) . .
C48 C Uani 0.6273(5) 0.0114(4) 0.3709(3) 1.000 0.0580(19) . .
C49 C Uani 0.6700(5) 0.0895(5) 0.3746(3) 1.000 0.0566(19) . .
C50 C Uani 0.5851(5) 0.1815(4) 0.3887(3) 1.000 0.0501(17) . .
C51 C Uani 0.4571(4) 0.1943(4) 0.3985(3) 1.000 0.0401(16) . .
C52 C Uani 0.0562(4) 0.0638(3) 0.0769(3) 1.000 0.0298(12) . .
C53 C Uani -0.0759(4) 0.0679(3) 0.0750(3) 1.000 0.0294(12) . .
C54 C Uani -0.1369(5) 0.0024(4) 0.1401(3) 1.000 0.0461(17) . .
C55 C Uani -0.2615(5) 0.0081(5) 0.1384(4) 1.000 0.060(2) . .
C56 C Uani -0.3227(5) 0.0810(5) 0.0721(4) 1.000 0.061(2) . .
C57 C Uani -0.2634(5) 0.1459(4) 0.0069(4) 1.000 0.0524(19) . .
C58 C Uani -0.1406(4) 0.1387(3) 0.0078(3) 1.000 0.0377(16) . .
C59 C Uani -0.0004(5) -0.1391(5) 0.3797(3) 1.000 0.0634(19) . .
C60 C Uani 0.2227(5) -0.1707(5) 0.4635(3) 1.000 0.065(2) . .
C61 C Uani 0.2887(8) -0.2473(5) 0.2383(5) 1.000 0.111(3) . .
C62 C Uani 0.4048(5) -0.0675(4) 0.1326(3) 1.000 0.0543(17) . .
C70 C Uani 0.2441(10) 0.2667(6) 0.6904(6) 1.000 0.150(5) . .
C71 C Uani 0.2727(7) 0.3300(5) 0.6034(4) 1.000 0.075(3) . .
C72 C Uani 0.1755(7) 0.3800(6) 0.5513(6) 1.000 0.092(3) . .
C73 C Uani 0.1983(9) 0.4430(7) 0.4734(6) 1.000 0.108(4) . .
C74 C Uani 0.3185(10) 0.4606(6) 0.4401(5) 1.000 0.108(4) . .
C75 C Uani 0.4098(7) 0.4101(6) 0.4888(5) 1.000 0.082(3) . .
C76 C Uani 0.3879(6) 0.3457(5) 0.5694(4) 1.000 0.065(2) . .
H1 H Uiso 0.064(3) 0.019(3) 0.399(2) 1.000 0.027(10) . .
H2 H Uiso 0.431(5) -0.172(4) 0.290(3) 1.000 0.072(16) . .
H31 H Uiso -0.24430 0.46620 0.38420 1.000 0.0440 calc R
H41 H Uiso -0.40720 0.51800 0.30420 1.000 0.0470 calc R
H51 H Uiso -0.39010 0.43470 0.20340 1.000 0.0400 calc R
H71 H Uiso -0.27800 0.29010 0.13700 1.000 0.0360 calc R
H72 H Uiso -0.16250 0.19850 0.18070 1.000 0.0360 calc R
H91 H Uiso -0.22550 0.45910 0.03290 1.000 0.0400 calc R
H101 H Uiso -0.09410 0.52200 -0.08790 1.000 0.0440 calc R
H111 H Uiso 0.11190 0.41860 -0.11570 1.000 0.0400 calc R
H141 H Uiso 0.25500 0.15230 0.00460 1.000 0.0340 calc R
H142 H Uiso 0.26050 0.22880 -0.09150 1.000 0.0340 calc R
H161 H Uiso 0.39130 0.34970 -0.13390 1.000 0.0400 calc R
H171 H Uiso 0.52040 0.42280 -0.09990 1.000 0.0440 calc R
H181 H Uiso 0.53520 0.39390 0.04220 1.000 0.0410 calc R
H211 H Uiso 0.49320 0.29830 0.19380 1.000 0.0400 calc R
H212 H Uiso 0.43260 0.20240 0.21700 1.000 0.0400 calc R
H231 H Uiso 0.33410 0.48540 0.16510 1.000 0.0500 calc R
H241 H Uiso 0.14830 0.59170 0.21870 1.000 0.0530 calc R
H251 H Uiso -0.00620 0.51660 0.31010 1.000 0.0470 calc R
H281 H Uiso 0.01530 0.24120 0.39780 1.000 0.0410 calc R
H282 H Uiso -0.04110 0.34790 0.42610 1.000 0.0410 calc R
H451 H Uiso 0.25520 0.06360 0.42370 1.000 0.0440 calc R
H452 H Uiso 0.22750 0.17680 0.43830 1.000 0.0440 calc R
H471 H Uiso 0.47030 -0.03140 0.37620 1.000 0.0510 calc R
H481 H Uiso 0.68670 -0.05250 0.36230 1.000 0.0700 calc R
H491 H Uiso 0.75830 0.08040 0.36740 1.000 0.0680 calc R
H501 H Uiso 0.61440 0.23580 0.39170 1.000 0.0600 calc R
H511 H Uiso 0.39840 0.25710 0.40960 1.000 0.0480 calc R
H521 H Uiso 0.09920 -0.00740 0.11240 1.000 0.0350 calc R
H522 H Uiso 0.10280 0.07420 0.01820 1.000 0.0350 calc R
H541 H Uiso -0.09410 -0.04700 0.18640 1.000 0.0560 calc R
H551 H Uiso -0.30310 -0.03810 0.18290 1.000 0.0730 calc R
H561 H Uiso -0.40810 0.08650 0.07150 1.000 0.0740 calc R
H571 H Uiso -0.30690 0.19590 -0.03900 1.000 0.0630 calc R
H581 H Uiso -0.09880 0.18300 -0.03850 1.000 0.0450 calc R
H591 H Uiso -0.05150 -0.09260 0.33420 1.000 0.0950 calc R
H592 H Uiso -0.05460 -0.14650 0.43500 1.000 0.0950 calc R
H593 H Uiso 0.03950 -0.20940 0.37070 1.000 0.0950 calc R
H601 H Uiso 0.29660 -0.14650 0.45700 1.000 0.0960 calc R
H602 H Uiso 0.25070 -0.24320 0.45880 1.000 0.0960 calc R
H603 H Uiso 0.17280 -0.17010 0.51950 1.000 0.0960 calc R
H611 H Uiso 0.25500 -0.28340 0.29610 1.000 0.1660 calc R
H612 H Uiso 0.36350 -0.29720 0.21700 1.000 0.1660 calc R
H613 H Uiso 0.22410 -0.22170 0.20060 1.000 0.1660 calc R
H621 H Uiso 0.42790 -0.00700 0.13420 1.000 0.0820 calc R
H622 H Uiso 0.34370 -0.04230 0.09250 1.000 0.0820 calc R
H623 H Uiso 0.48060 -0.11900 0.11410 1.000 0.0820 calc R
H701 H Uiso 0.17090 0.24250 0.69490 1.000 0.2250 calc R
H702 H Uiso 0.22500 0.30990 0.72910 1.000 0.2250 calc R
H703 H Uiso 0.31720 0.20480 0.70590 1.000 0.2250 calc R
H721 H Uiso 0.09450 0.36840 0.57190 1.000 0.1110 calc R
H731 H Uiso 0.13220 0.47740 0.43900 1.000 0.1300 calc R
H741 H Uiso 0.33320 0.50710 0.38450 1.000 0.1290 calc R
H751 H Uiso 0.49190 0.41900 0.46720 1.000 0.0980 calc R
H761 H Uiso 0.45530 0.31080 0.60280 1.000 0.0780 calc R

loop_
_atom_type_symbol
_atom_type_description
_atom_type_scat_dispersion_real
_atom_type_scat_dispersion_imag
_atom_type_scat_source
Si Si 0.0817 0.0704 'International Tables Vol C Tables 4.2.6.8 and 6.1.1.4'
O O 0.0106 0.0060 'International Tables Vol C Tables 4.2.6.8 and 6.1.1.4'
N N 0.0061 0.0033 'International Tables Vol C Tables 4.2.6.8 and 6.1.1.4'
Lu Lu -0.4720 5.8584 'International Tables Vol C Tables 4.2.6.8 and 6.1.1.4'
H H 0.0000 0.0000 'International Tables Vol C Tables 4.2.6.8 and 6.1.1.4'
C C 0.0033 0.0016 'International Tables Vol C Tables 4.2.6.8 and 6.1.1.4'

loop_
_geom_angle_atom_site_label_1
_geom_angle_atom_site_label_2
_geom_angle_atom_site_label_3
_geom_angle
_geom_angle_site_symmetry_1
_geom_angle_site_symmetry_2
_geom_angle_site_symmetry_3
_geom_angle_publ_flag
Si1 Lu O1 93.59(8) . . . yes
Si1 Lu O2 109.46(7) . . . yes
Si1 Lu O3 143.74(9) . . . yes
Si1 Lu O4 91.48(7) . . . yes
Si1 Lu N 29.81(9) . . . yes
O1 Lu O2 83.39(10) . . . yes
O1 Lu O3 121.77(11) . . . yes
O1 Lu O4 85.64(10) . . . yes
O1 Lu N 121.12(12) . . . yes
O2 Lu O3 84.43(11) . . . yes
O2 Lu O4 156.86(9) . . . yes
O2 Lu N 99.44(11) . . . yes
O3 Lu O4 84.15(11) . . . yes
O3 Lu N 117.01(12) . . . yes
O4 Lu N 103.67(11) . . . yes
Lu Si1 N 39.51(14) . . . yes
Lu Si1 C59 118.56(17) . . . yes
Lu Si1 C60 131.8(2) . . . yes
N Si1 C59 114.0(2) . . . yes
N Si1 C60 113.9(2) . . . yes
C59 Si1 C60 109.2(3) . . . yes
N Si2 C61 112.3(3) . . . yes
N Si2 C62 111.7(2) . . . yes
C61 Si2 C62 109.8(3) . . . yes
Lu Si1 H1 64.7(13) . . . no
N Si1 H1 103.4(13) . . . no
C59 Si1 H1 109.0(15) . . . no
C60 Si1 H1 106.9(14) . . . no
C61 Si2 H2 108(2) . . . no
C62 Si2 H2 104(2) . . . no
N Si2 H2 111(2) . . . no
Lu O1 C1 165.3(3) . . . yes
Lu O2 C13 114.6(2) . . . yes
Lu O2 C52 130.4(2) . . . yes
C13 O2 C52 114.0(3) . . . yes
Lu O3 C20 166.6(3) . . . yes
Lu O4 C27 112.3(2) . . . yes
Lu O4 C45 132.5(3) . . . yes
C27 O4 C45 114.3(3) . . . yes
Si1 N Si2 122.3(2) . . . yes
Lu N Si1 110.7(2) . . . yes
Lu N Si2 126.36(19) . . . yes
O1 C1 C2 118.8(4) . . . yes
O1 C1 C6 120.3(3) . . . yes
C2 C1 C6 120.9(4) . . . no
C1 C2 C3 118.7(4) . . . no
C1 C2 C28 118.4(4) . . . no
C3 C2 C28 122.9(4) . . . no
C2 C3 C4 120.7(4) . . . no
C3 C4 C5 120.1(4) . . . no
C4 C5 C6 121.1(4) . . . no
C1 C6 C5 118.5(4) . . . no
C5 C6 C7 124.1(4) . . . no
C1 C6 C7 117.5(4) . . . no
C6 C7 C8 112.2(4) . . . no
C7 C8 C9 118.9(4) . . . no
C9 C8 C13 117.1(3) . . . no
C7 C8 C13 124.0(3) . . . no
C8 C9 C10 121.7(4) . . . no
C9 C10 C11 120.1(4) . . . no
C10 C11 C12 120.7(4) . . . no
C11 C12 C13 117.5(4) . . . no
C11 C12 C14 118.2(4) . . . no
C13 C12 C14 124.3(3) . . . no
O2 C13 C8 118.4(3) . . . yes
O2 C13 C12 118.7(3) . . . yes
C8 C13 C12 122.8(4) . . . no
C12 C14 C15 111.7(3) . . . no
C14 C15 C16 123.3(4) . . . no
C14 C15 C20 118.0(4) . . . no
C16 C15 C20 118.8(4) . . . no
C15 C16 C17 120.9(4) . . . no
C16 C17 C18 120.3(4) . . . no
C17 C18 C19 120.8(4) . . . no
C18 C19 C20 118.2(4) . . . no
C18 C19 C21 124.0(4) . . . no
C20 C19 C21 117.8(4) . . . no
O3 C20 C15 120.2(4) . . . yes
O3 C20 C19 118.8(4) . . . yes
C15 C20 C19 121.0(4) . . . no
C19 C21 C22 111.1(4) . . . no
C21 C22 C27 124.8(4) . . . no
C23 C22 C27 116.7(4) . . . no
C21 C22 C23 118.4(4) . . . no
C22 C23 C24 121.9(5) . . . no
C23 C24 C25 120.0(5) . . . no
C24 C25 C26 120.9(5) . . . no
C27 C26 C28 125.2(4) . . . no
C25 C26 C28 117.2(4) . . . no
C25 C26 C27 117.6(4) . . . no
O4 C27 C22 118.8(4) . . . yes
O4 C27 C26 118.3(4) . . . yes
C22 C27 C26 122.9(4) . . . no
C2 C28 C26 111.5(4) . . . no
O4 C45 C46 111.5(3) . . . yes
C45 C46 C47 120.6(4) . . . no
C45 C46 C51 120.1(4) . . . no
C47 C46 C51 119.3(5) . . . no
C46 C47 C48 119.0(5) . . . no
C47 C48 C49 121.4(5) . . . no
C48 C49 C50 120.0(6) . . . no
C49 C50 C51 119.6(5) . . . no
C46 C51 C50 120.7(5) . . . no
O2 C52 C53 112.1(3) . . . yes
C52 C53 C54 120.8(4) . . . no
C52 C53 C58 120.8(4) . . . no
C54 C53 C58 118.4(5) . . . no
C53 C54 C55 120.4(5) . . . no
C54 C55 C56 119.2(6) . . . no
C55 C56 C57 121.1(6) . . . no
C56 C57 C58 119.6(6) . . . no
C53 C58 C57 121.3(5) . . . no
C2 C3 H31 119.66 . . . no
C4 C3 H31 119.66 . . . no
C3 C4 H41 119.92 . . . no
C5 C4 H41 119.95 . . . no
C4 C5 H51 119.48 . . . no
C6 C5 H51 119.46 . . . no
C6 C7 H71 109.16 . . . no
C6 C7 H72 109.14 . . . no
C8 C7 H71 109.24 . . . no
C8 C7 H72 109.18 . . . no
H71 C7 H72 107.85 . . . no
C8 C9 H91 119.19 . . . no
C10 C9 H91 119.09 . . . no
C9 C10 H101 120.00 . . . no
C11 C10 H101 119.93 . . . no
C10 C11 H111 119.61 . . . no
C12 C11 H111 119.65 . . . no
C12 C14 H141 109.32 . . . no
C12 C14 H142 109.23 . . . no
C15 C14 H141 109.30 . . . no
C15 C14 H142 109.19 . . . no
H141 C14 H142 107.99 . . . no
C15 C16 H161 119.50 . . . no
C17 C16 H161 119.61 . . . no
C16 C17 H171 119.79 . . . no
C18 C17 H171 119.94 . . . no
C17 C18 H181 119.60 . . . no
C19 C18 H181 119.55 . . . no
C19 C21 H211 109.37 . . . no
C19 C21 H212 109.36 . . . no
C22 C21 H211 109.51 . . . no
C22 C21 H212 109.38 . . . no
H211 C21 H212 108.11 . . . no
C22 C23 H231 119.00 . . . no
C24 C23 H231 119.06 . . . no
C23 C24 H241 120.07 . . . no
C25 C24 H241 119.98 . . . no
C24 C25 H251 119.58 . . . no
C26 C25 H251 119.54 . . . no
C2 C28 H281 109.36 . . . no
C2 C28 H282 109.35 . . . no
C26 C28 H281 109.31 . . . no
C26 C28 H282 109.27 . . . no
H281 C28 H282 108.01 . . . no
O4 C45 H451 109.30 . . . no
O4 C45 H452 109.34 . . . no
C46 C45 H451 109.32 . . . no
C46 C45 H452 109.32 . . . no
H451 C45 H452 107.94 . . . no
C46 C47 H471 120.46 . . . no
C48 C47 H471 120.54 . . . no
C47 C48 H481 119.26 . . . no
C49 C48 H481 119.34 . . . no
C48 C49 H491 120.05 . . . no
C50 C49 H491 119.98 . . . no
C49 C50 H501 120.23 . . . no
C51 C50 H501 120.20 . . . no
C46 C51 H511 119.70 . . . no
C50 C51 H511 119.59 . . . no
O2 C52 H521 109.29 . . . no
O2 C52 H522 109.20 . . . no
C53 C52 H521 109.21 . . . no
C53 C52 H522 109.11 . . . no
H521 C52 H522 107.87 . . . no
C53 C54 H541 119.72 . . . no
C55 C54 H541 119.88 . . . no
C54 C55 H551 120.36 . . . no
C56 C55 H551 120.43 . . . no
C55 C56 H561 119.48 . . . no
C57 C56 H561 119.41 . . . no
C56 C57 H571 120.23 . . . no
C58 C57 H571 120.18 . . . no
C53 C58 H581 119.34 . . . no
C57 C58 H581 119.39 . . . no
Si1 C59 H591 109.47 . . . no
Si1 C59 H592 109.46 . . . no
Si1 C59 H593 109.48 . . . no
H591 C59 H592 109.51 . . . no
H591 C59 H593 109.50 . . . no
H592 C59 H593 109.40 . . . no
Si1 C60 H601 109.52 . . . no
Si1 C60 H602 109.46 . . . no
Si1 C60 H603 109.45 . . . no
H601 C60 H602 109.45 . . . no
H601 C60 H603 109.54 . . . no
H602 C60 H603 109.41 . . . no
Si2 C61 H611 109.43 . . . no
Si2 C61 H612 109.47 . . . no
Si2 C61 H613 109.43 . . . no
H611 C61 H612 109.53 . . . no
H611 C61 H613 109.47 . . . no
H612 C61 H613 109.51 . . . no
Si2 C62 H621 109.42 . . . no
Si2 C62 H622 109.46 . . . no
Si2 C62 H623 109.48 . . . no
H621 C62 H622 109.47 . . . no
H621 C62 H623 109.49 . . . no
H622 C62 H623 109.51 . . . no
C70 C71 C72 118.8(8) . . . no
C70 C71 C76 123.4(8) . . . no
C72 C71 C76 117.8(6) . . . no
C71 C72 C73 119.4(9) . . . no
C72 C73 C74 121.8(9) . . . no
C73 C74 C75 118.0(8) . . . no
C74 C75 C76 121.1(8) . . . no
C71 C76 C75 121.9(7) . . . no
C71 C70 H701 109.41 . . . no
C71 C70 H702 109.52 . . . no
C71 C70 H703 109.43 . . . no
H701 C70 H702 109.55 . . . no
H701 C70 H703 109.44 . . . no
H702 C70 H703 109.47 . . . no
C71 C72 H721 120.33 . . . no
C73 C72 H721 120.27 . . . no
C72 C73 H731 119.05 . . . no
C74 C73 H731 119.16 . . . no
C73 C74 H741 120.97 . . . no
C75 C74 H741 121.05 . . . no
C74 C75 H751 119.50 . . . no
C76 C75 H751 119.41 . . . no
C71 C76 H761 119.04 . . . no
C75 C76 H761 119.06 . . . no

loop_
_geom_bond_atom_site_label_1
_geom_bond_atom_site_label_2
_geom_bond_distance
_geom_bond_site_symmetry_1
_geom_bond_site_symmetry_2
_geom_bond_publ_flag
Lu Si1 3.2146(13) . . yes
Lu O1 2.011(3) . . yes
Lu O2 2.351(3) . . yes
Lu O3 2.011(3) . . yes
Lu O4 2.356(3) . . yes
Lu N 2.186(4) . . yes
Si1 N 1.708(4) . . yes
Si1 C59 1.857(7) . . yes
Si1 C60 1.861(6) . . yes
Si2 N 1.702(4) . . yes
Si2 C61 1.864(8) . . yes
Si2 C62 1.854(5) . . yes
Si1 H1 1.45(4) . . no
Si2 H2 1.39(6) . . no
O1 C1 1.330(5) . . yes
O2 C52 1.479(5) . . yes
O2 C13 1.418(5) . . yes
O3 C20 1.324(6) . . yes
O4 C45 1.482(5) . . yes
O4 C27 1.421(5) . . yes
C1 C6 1.400(6) . . no
C1 C2 1.397(5) . . no
C2 C28 1.508(7) . . no
C2 C3 1.387(6) . . no
C3 C4 1.379(7) . . no
C4 C5 1.378(6) . . no
C5 C6 1.383(6) . . no
C6 C7 1.521(6) . . no
C7 C8 1.524(6) . . no
C8 C13 1.401(5) . . no
C8 C9 1.387(6) . . no
C9 C10 1.373(7) . . no
C10 C11 1.383(7) . . no
C11 C12 1.401(6) . . no
C12 C13 1.388(5) . . no
C12 C14 1.527(6) . . no
C14 C15 1.514(6) . . no
C15 C16 1.379(6) . . no
C15 C20 1.402(7) . . no
C16 C17 1.382(7) . . no
C17 C18 1.387(7) . . no
C18 C19 1.383(7) . . no
C19 C21 1.503(7) . . no
C19 C20 1.414(7) . . no
C21 C22 1.521(6) . . no
C22 C27 1.402(6) . . no
C22 C23 1.390(7) . . no
C23 C24 1.376(8) . . no
C24 C25 1.379(7) . . no
C25 C26 1.397(7) . . no
C26 C27 1.391(6) . . no
C26 C28 1.516(6) . . no
C45 C46 1.498(7) . . no
C46 C51 1.397(7) . . no
C46 C47 1.381(7) . . no
C47 C48 1.391(8) . . no
C48 C49 1.366(9) . . no
C49 C50 1.377(9) . . no
C50 C51 1.380(8) . . no
C52 C53 1.492(7) . . no
C53 C58 1.388(7) . . no
C53 C54 1.375(7) . . no
C54 C55 1.399(9) . . no
C55 C56 1.367(9) . . no
C56 C57 1.361(9) . . no
C57 C58 1.369(8) . . no
C3 H31 0.9496 . . no
C4 H41 0.9503 . . no
C5 H51 0.9515 . . no
C7 H71 0.9898 . . no
C7 H72 0.9905 . . no
C9 H91 0.9504 . . no
C10 H101 0.9501 . . no
C11 H111 0.9502 . . no
C14 H141 0.9886 . . no
C14 H142 0.9903 . . no
C16 H161 0.9495 . . no
C17 H171 0.9500 . . no
C18 H181 0.9496 . . no
C21 H211 0.9895 . . no
C21 H212 0.9902 . . no
C23 H231 0.9509 . . no
C24 H241 0.9491 . . no
C25 H251 0.9499 . . no
C28 H281 0.9898 . . no
C28 H282 0.9896 . . no
C45 H451 0.9907 . . no
C45 H452 0.9898 . . no
C47 H471 0.9499 . . no
C48 H481 0.9513 . . no
C49 H491 0.9506 . . no
C50 H501 0.9497 . . no
C51 H511 0.9510 . . no
C52 H521 0.9895 . . no
C52 H522 0.9912 . . no
C54 H541 0.9491 . . no
C55 H551 0.9506 . . no
C56 H561 0.9503 . . no
C57 H571 0.9503 . . no
C58 H581 0.9508 . . no
C59 H591 0.9788 . . no
C59 H592 0.9799 . . no
C59 H593 0.9806 . . no
C60 H601 0.9795 . . no
C60 H602 0.9796 . . no
C60 H603 0.9794 . . no
C61 H611 0.9803 . . no
C61 H612 0.9797 . . no
C61 H613 0.9803 . . no
C62 H621 0.9801 . . no
C62 H622 0.9796 . . no
C62 H623 0.9798 . . no
C70 C71 1.450(11) . . no
C71 C72 1.413(12) . . no
C71 C76 1.356(11) . . no
C72 C73 1.324(13) . . no
C73 C74 1.417(16) . . no
C74 C75 1.326(13) . . no
C75 C76 1.363(10) . . no
C70 H701 0.9798 . . no
C70 H702 0.9797 . . no
C70 H703 0.9802 . . no
C72 H721 0.9509 . . no
C73 H731 0.9498 . . no
C74 H741 0.9504 . . no
C75 H751 0.9506 . . no
C76 H761 0.9509 . . no
